data_4064469
loop_
_publ_author_name
'Carcedo, Cristina'
'Knight, James C.'
'Pope, Simon J. A.'
'Fallis, Ian A.'
'Dervisi, Athanasia'

_publ_section_title
;
 Chiral Silver and Gold Rings: Synthesis and Structural, Spectroscopic,
 and Photophysical Properties of Ag and Au Metallamacrocycles of Bridging
 NHC Ligands
;
_journal_issue 9
_journal_name_full Organometallics
_journal_page_first 2553
_journal_paper_doi 10.1021/om200125w
_journal_volume 30
_journal_year 2011
_chemical_absolute_configuration rm
_chemical_formula_moiety 'C14 H20 N4 O2, 2(F6 P)'
_chemical_formula_sum 'C14 H20 F12 N4 O2 P2'
_chemical_formula_weight 566.28
_chemical_name_systematic
; 
 ? 
;
_space_group_IT_number 4
_symmetry_cell_setting monoclinic
_symmetry_space_group_name_Hall 'P 2yb'
_symmetry_space_group_name_H-M 'P 1 21 1'
_atom_sites_solution_hydrogens geom
_atom_sites_solution_primary direct
_atom_sites_solution_secondary difmap
_audit_creation_method SHELXL-97
_cell_angle_alpha 90.00
_cell_angle_beta 99.815(6)
_cell_angle_gamma 90.00
_cell_formula_units_Z 4
_cell_length_a 12.762(2)
_cell_length_b 11.951(2)
_cell_length_c 14.504(2)
_cell_measurement_temperature 150(2)
_cell_measurement_theta_max 27.48
_cell_measurement_theta_min 2.91
_cell_volume 2179.8(6)
_computing_cell_refinement 'HKL Scalepack (Otwinowski & Minor, 1997)'
_computing_data_collection 'Collect (Nonius BV, 1997-2000)'
_computing_data_reduction 'HKL Denzo and Scalepack (Otwinowski & Minor, 1997)'
_computing_molecular_graphics 'X-Seed (Barbour, 2001)'
_computing_publication_material 'WinGX publication routines (Farrugia, 1999)'
_computing_structure_refinement 'SHELXL-97 (Sheldrick, 1997)'
_computing_structure_solution 'Dirdiff-99 (Beurskens, 1999)'
_diffrn_ambient_temperature 150(2)
_diffrn_measured_fraction_theta_full 0.868
_diffrn_measured_fraction_theta_max 0.868
_diffrn_measurement_device_type 'Bruker-Nonius KappaCCD'
_diffrn_measurement_method '\f and \w'
_diffrn_radiation_monochromator graphite
_diffrn_radiation_source 'fine-focus sealed tube'
_diffrn_radiation_type MoK\a
_diffrn_radiation_wavelength 0.71073
_diffrn_reflns_av_R_equivalents 0.0942
_diffrn_reflns_av_sigmaI/netI 0.1377
_diffrn_reflns_limit_h_max 14
_diffrn_reflns_limit_h_min -15
_diffrn_reflns_limit_k_max 14
_diffrn_reflns_limit_k_min -13
_diffrn_reflns_limit_l_max 17
_diffrn_reflns_limit_l_min -17
_diffrn_reflns_number 9649
_diffrn_reflns_theta_full 25.52
_diffrn_reflns_theta_max 25.52
_diffrn_reflns_theta_min 3.03
_diffrn_standards_number 0
_exptl_absorpt_coefficient_mu 0.322
_exptl_absorpt_correction_T_max 0.9872
_exptl_absorpt_correction_T_min 0.9096
_exptl_absorpt_correction_type multi-scan
_exptl_absorpt_process_details 'Sortav (Blessing, 1995)'
_exptl_crystal_colour colorless
_exptl_crystal_density_diffrn 1.726
_exptl_crystal_density_method 'not measured'
_exptl_crystal_description plate
_exptl_crystal_F_000 1144
_exptl_crystal_size_max 0.30
_exptl_crystal_size_mid 0.20
_exptl_crystal_size_min 0.04
_refine_diff_density_max 0.332
_refine_diff_density_min -0.451
_refine_diff_density_rms 0.084
_refine_ls_abs_structure_details 'Flack H D (1983), Acta Cryst. A39, 876-881'
_refine_ls_abs_structure_Flack -0.06(15)
_refine_ls_extinction_method none
_refine_ls_goodness_of_fit_ref 1.075
_refine_ls_hydrogen_treatment constr
_refine_ls_matrix_type full
_refine_ls_number_parameters 612
_refine_ls_number_reflns 6163
_refine_ls_number_restraints 1
_refine_ls_restrained_S_all 1.075
_refine_ls_R_factor_all 0.1044
_refine_ls_R_factor_gt 0.0689
_refine_ls_shift/su_max 0.000
_refine_ls_shift/su_mean 0.000
_refine_ls_structure_factor_coef Fsqd
_refine_ls_weighting_details 'calc w=1/[\s^2^(Fo^2^)+(0.0550P)^2^+0.6746P] where P=(Fo^2^+2Fc^2^)/3'
_refine_ls_weighting_scheme calc
_refine_ls_wR_factor_gt 0.1483
_refine_ls_wR_factor_ref 0.1723
_reflns_number_gt 4484
_reflns_number_total 6163
_reflns_threshold_expression >2sigma(I)
_cod_data_source_file om200125w_si_002.cif
_cod_data_source_block s92
_cod_depositor_comments
;
The following automatic conversions were performed:

'_symmetry_cell_setting' value 'Monoclinic' changed to 'monoclinic'
according to /home/saulius/struct/CIF-dictionaries/cif_core.dic
dictionary named 'cif_core.dic' version 2.4.1 from 2010-06-29.

Automatic conversion script
Id: cif_fix_values 1715 2011-07-08 13:25:40Z adriana 
;
_cod_original_sg_symbol_H-M P2(1)
_cod_database_code 4064469

loop_
_symmetry_equiv_pos_as_xyz
'x, y, z'
'-x, y+1/2, -z'

loop_
_atom_site_label
_atom_site_type_symbol
_atom_site_fract_x
_atom_site_fract_y
_atom_site_fract_z
_atom_site_U_iso_or_equiv
_atom_site_adp_type
_atom_site_occupancy
_atom_site_symmetry_multiplicity
_atom_site_calc_flag
_atom_site_refinement_flags
P1 P 0.1289(2) 0.12919(18) 0.40406(13) 0.0459(6) Uani 1 1 d .
F1 F 0.1465(6) 0.2130(5) 0.4888(3) 0.096(2) Uani 1 1 d .
F2 F 0.2453(6) 0.0790(6) 0.4350(4) 0.0925(19) Uiso 1 1 d .
F3 F 0.1071(5) 0.0461(4) 0.3176(3) 0.0648(16) Uani 1 1 d .
F4 F 0.0081(6) 0.1764(5) 0.3713(4) 0.090(2) Uani 1 1 d .
F5 F 0.0808(5) 0.0385(4) 0.4649(3) 0.0645(17) Uani 1 1 d .
F6 F 0.1711(6) 0.2211(5) 0.3413(4) 0.086(2) Uani 1 1 d .
P2 P 0.4696(2) 0.19928(19) 0.96499(14) 0.0460(6) Uani 1 1 d .
F7 F 0.5883(5) 0.2183(5) 1.0159(4) 0.0803(19) Uani 1 1 d .
F8 F 0.4487(6) 0.3300(5) 0.9651(5) 0.093(2) Uani 1 1 d .
F9 F 0.3513(5) 0.1794(5) 0.9090(4) 0.089(2) Uani 1 1 d .
F10 F 0.4889(5) 0.0680(4) 0.9610(4) 0.0747(17) Uani 1 1 d .
F11 F 0.4297(6) 0.1846(6) 1.0608(4) 0.094(2) Uani 1 1 d .
F12 F 0.5053(6) 0.2141(6) 0.8675(3) 0.086(2) Uani 1 1 d .
P3 P 0.4099(2) -0.25717(16) 0.63253(13) 0.0400(5) Uani 1 1 d .
F13 F 0.4035(4) -0.1701(4) 0.7134(3) 0.0525(13) Uani 1 1 d .
F14 F 0.5330(4) -0.2291(5) 0.6351(3) 0.0650(15) Uani 1 1 d .
F15 F 0.4153(4) -0.3451(3) 0.5487(3) 0.0515(14) Uani 1 1 d .
F16 F 0.2865(4) -0.2885(4) 0.6266(3) 0.0449(12) Uani 1 1 d .
F17 F 0.4407(4) -0.3550(4) 0.7063(3) 0.0581(15) Uani 1 1 d .
F18 F 0.3766(4) -0.1618(4) 0.5556(3) 0.0549(14) Uani 1 1 d .
P4 P -0.13854(18) 0.19068(17) 0.85560(11) 0.0373(5) Uani 1 1 d .
F19 F -0.1116(4) 0.2946(4) 0.9243(3) 0.0543(14) Uani 1 1 d .
F20 F -0.0221(4) 0.2015(4) 0.8267(3) 0.0530(12) Uani 1 1 d .
F21 F -0.1855(5) 0.2728(4) 0.7741(3) 0.0729(19) Uani 1 1 d .
F22 F -0.1631(4) 0.0862(4) 0.7869(3) 0.0522(13) Uani 1 1 d .
F23 F -0.2507(5) 0.1792(5) 0.8866(3) 0.0690(15) Uani 1 1 d .
F24 F -0.0866(5) 0.1085(4) 0.9381(3) 0.0564(14) Uani 1 1 d .
O1 O 0.1177(5) 0.3384(4) 0.7238(3) 0.0409(14) Uani 1 1 d .
O2 O 0.2337(5) 0.5530(4) 0.8272(3) 0.0417(14) Uani 1 1 d .
N1 N 0.4065(6) 0.2083(5) 0.6357(4) 0.0432(17) Uani 1 1 d .
N2 N 0.3319(6) 0.3636(5) 0.6603(3) 0.0361(16) Uani 1 1 d .
N3 N 0.1659(6) 0.4041(5) 0.9768(4) 0.0353(16) Uani 1 1 d .
N4 N 0.2750(6) 0.4060(6) 1.1062(4) 0.0442(19) Uani 1 1 d .
C1 C 0.4342(9) 0.0876(7) 0.6351(6) 0.056(3) Uani 1 1 d .
H1A H 0.4064 0.0492 0.6856 0.084 Uiso 1 1 calc R
H1B H 0.5116 0.0792 0.6444 0.084 Uiso 1 1 calc R
H1C H 0.4026 0.0547 0.5748 0.084 Uiso 1 1 calc R
C2 C 0.4554(9) 0.2896(7) 0.5923(5) 0.057(3) Uani 1 1 d .
H2 H 0.5117 0.2794 0.5580 0.068 Uiso 1 1 calc R
C3 C 0.4082(8) 0.3875(7) 0.6077(5) 0.050(2) Uani 1 1 d .
H3 H 0.4250 0.4592 0.5860 0.060 Uiso 1 1 calc R
C4 C 0.3312(7) 0.2531(6) 0.6766(5) 0.040(2) Uani 1 1 d .
H4 H 0.2855 0.2143 0.7109 0.048 Uiso 1 1 calc R
C5 C 0.2578(7) 0.4481(6) 0.6901(4) 0.039(2) Uani 1 1 d .
H5 H 0.2735 0.5245 0.6679 0.047 Uiso 1 1 calc R
C6 C 0.2661(7) 0.4468(6) 0.7958(4) 0.040(2) Uani 1 1 d .
H6 H 0.3386 0.4245 0.8283 0.048 Uiso 1 1 calc R
C7 C 0.1802(7) 0.3638(6) 0.8133(4) 0.035(2) Uani 1 1 d .
H7 H 0.2132 0.2943 0.8439 0.042 Uiso 1 1 calc R
C8 C 0.1450(7) 0.4180(6) 0.6563(4) 0.036(2) Uani 1 1 d .
H8A H 0.0990 0.4851 0.6534 0.043 Uiso 1 1 calc R
H8B H 0.1364 0.3839 0.5933 0.043 Uiso 1 1 calc R
C9 C 0.1169(7) 0.4242(6) 0.8774(4) 0.0336(19) Uani 1 1 d .
H9 H 0.0406 0.4006 0.8651 0.040 Uiso 1 1 calc R
C10 C 0.1290(8) 0.5457(6) 0.8501(5) 0.043(2) Uani 1 1 d .
H10A H 0.0746 0.5660 0.7955 0.052 Uiso 1 1 calc R
H10B H 0.1218 0.5961 0.9028 0.052 Uiso 1 1 calc R
C11 C 0.1235(8) 0.3407(7) 1.0382(4) 0.042(2) Uani 1 1 d .
H11 H 0.0573 0.3026 1.0258 0.051 Uiso 1 1 calc R
C12 C 0.1916(9) 0.3410(7) 1.1204(5) 0.050(3) Uani 1 1 d .
H12 H 0.1832 0.3036 1.1764 0.060 Uiso 1 1 calc R
C13 C 0.2606(7) 0.4453(6) 1.0191(5) 0.039(2) Uani 1 1 d .
H13 H 0.3072 0.4925 0.9922 0.047 Uiso 1 1 calc R
C14 C 0.3730(9) 0.4309(8) 1.1779(5) 0.067(3) Uani 1 1 d .
H14A H 0.4305 0.3800 1.1686 0.101 Uiso 1 1 calc R
H14B H 0.3566 0.4204 1.2410 0.101 Uiso 1 1 calc R
H14C H 0.3954 0.5084 1.1707 0.101 Uiso 1 1 calc R
O3 O 0.2081(5) 0.0385(4) 0.7418(3) 0.0426(14) Uani 1 1 d .
O4 O 0.0906(5) -0.1626(4) 0.8464(3) 0.0390(14) Uani 1 1 d .
N5 N -0.1003(6) 0.1638(5) 0.5898(3) 0.0372(17) Uani 1 1 d .
N6 N -0.0229(6) 0.0101(5) 0.6438(3) 0.0352(16) Uani 1 1 d .
N7 N 0.2408(6) -0.0236(5) 0.9913(4) 0.0374(17) Uani 1 1 d .
N8 N 0.2888(6) -0.0117(6) 1.1418(4) 0.0448(19) Uani 1 1 d .
C15 C -0.1182(9) 0.2832(6) 0.5690(5) 0.047(2) Uani 1 1 d .
H15A H -0.0894 0.3275 0.6244 0.070 Uiso 1 1 calc R
H15B H -0.1947 0.2973 0.5518 0.070 Uiso 1 1 calc R
H15C H -0.0824 0.3044 0.5170 0.070 Uiso 1 1 calc R
C16 C -0.1728(8) 0.0769(6) 0.5647(4) 0.045(2) Uani 1 1 d .
H16 H -0.2426 0.0841 0.5298 0.054 Uiso 1 1 calc R
C17 C -0.1259(7) -0.0184(6) 0.5988(4) 0.042(2) Uani 1 1 d .
H17 H -0.1564 -0.0911 0.5936 0.051 Uiso 1 1 calc R
C18 C -0.0116(7) 0.1198(6) 0.6387(4) 0.036(2) Uani 1 1 d .
H18 H 0.0498 0.1608 0.6656 0.044 Uiso 1 1 calc R
C19 C 0.0551(7) -0.0700(6) 0.6935(4) 0.035(2) Uani 1 1 d .
H19 H 0.0339 -0.1483 0.6744 0.042 Uiso 1 1 calc R
C20 C 0.0666(7) -0.0578(5) 0.7991(4) 0.0315(19) Uani 1 1 d .
H20 H 0.0027 -0.0214 0.8177 0.038 Uiso 1 1 calc R
C21 C 0.1694(7) 0.0173(6) 0.8256(4) 0.034(2) Uani 1 1 d .
H21 H 0.1521 0.0888 0.8554 0.041 Uiso 1 1 calc R
C22 C 0.1660(8) -0.0455(7) 0.6736(5) 0.046(2) Uani 1 1 d .
H22A H 0.2106 -0.1138 0.6814 0.056 Uiso 1 1 calc R
H22B H 0.1628 -0.0168 0.6092 0.056 Uiso 1 1 calc R
C23 C 0.2471(7) -0.0552(6) 0.8958(4) 0.0325(19) Uani 1 1 d .
H23 H 0.3216 -0.0478 0.8836 0.039 Uiso 1 1 calc R
C24 C 0.2052(7) -0.1747(6) 0.8742(5) 0.0359(19) Uani 1 1 d .
H24A H 0.2371 -0.2080 0.8229 0.043 Uiso 1 1 calc R
H24B H 0.2222 -0.2229 0.9302 0.043 Uiso 1 1 calc R
C25 C 0.1618(8) 0.0288(7) 1.0272(5) 0.044(2) Uani 1 1 d .
H25 H 0.0964 0.0547 0.9925 0.052 Uiso 1 1 calc R
C26 C 0.1921(8) 0.0375(7) 1.1185(5) 0.044(2) Uani 1 1 d .
H26 H 0.1529 0.0722 1.1607 0.053 Uiso 1 1 calc R
C27 C 0.3201(7) -0.0489(6) 1.0639(5) 0.040(2) Uani 1 1 d .
H27 H 0.3850 -0.0859 1.0598 0.048 Uiso 1 1 calc R
C28 C 0.3559(9) -0.0210(9) 1.2362(5) 0.066(3) Uani 1 1 d .
H28A H 0.4028 -0.0862 1.2377 0.100 Uiso 1 1 calc R
H28B H 0.3102 -0.0298 1.2835 0.100 Uiso 1 1 calc R
H28C H 0.3990 0.0468 1.2494 0.100 Uiso 1 1 calc R

loop_
_atom_site_aniso_label
_atom_site_aniso_U_11
_atom_site_aniso_U_22
_atom_site_aniso_U_33
_atom_site_aniso_U_23
_atom_site_aniso_U_13
_atom_site_aniso_U_12
P1 0.0669(18) 0.0351(11) 0.0314(9) 0.0004(8) -0.0041(10) 0.0033(11)
F1 0.155(7) 0.066(4) 0.071(3) -0.045(3) 0.029(4) -0.037(4)
F3 0.092(5) 0.060(3) 0.041(2) -0.014(2) 0.010(2) -0.010(3)
F4 0.086(5) 0.070(4) 0.110(4) 0.029(3) 0.007(4) 0.016(4)
F5 0.105(5) 0.048(3) 0.038(2) 0.010(2) 0.005(2) -0.005(3)
F6 0.126(6) 0.064(4) 0.078(3) 0.014(3) 0.041(4) -0.021(4)
P2 0.0422(15) 0.0403(11) 0.0508(11) -0.0013(10) -0.0053(10) -0.0016(11)
F7 0.042(4) 0.097(5) 0.090(3) 0.024(3) -0.023(3) -0.013(3)
F8 0.079(5) 0.051(3) 0.147(5) -0.011(3) 0.014(4) -0.004(3)
F9 0.048(4) 0.067(4) 0.133(5) 0.028(4) -0.035(4) -0.014(3)
F10 0.073(5) 0.041(3) 0.109(4) 0.000(3) 0.013(3) 0.012(3)
F11 0.110(6) 0.107(5) 0.075(3) -0.010(4) 0.040(3) -0.023(5)
F12 0.094(5) 0.108(5) 0.056(3) 0.002(3) 0.008(3) 0.000(4)
P3 0.0458(15) 0.0325(10) 0.0386(10) -0.0023(8) -0.0016(9) 0.0010(10)
F13 0.058(4) 0.044(3) 0.051(2) -0.013(2) -0.006(2) -0.001(2)
F14 0.044(4) 0.076(4) 0.073(3) -0.022(3) 0.003(3) -0.007(3)
F15 0.068(4) 0.038(3) 0.045(2) -0.0094(18) 0.002(2) 0.000(2)
F16 0.037(3) 0.042(3) 0.053(2) 0.007(2) -0.001(2) -0.001(2)
F17 0.068(4) 0.051(3) 0.048(2) 0.008(2) -0.009(2) 0.014(3)
F18 0.078(4) 0.033(2) 0.048(2) 0.0084(19) -0.002(2) -0.001(3)
P4 0.0454(15) 0.0327(10) 0.0316(9) 0.0004(8) 0.0001(9) 0.0030(10)
F19 0.061(4) 0.045(3) 0.055(3) -0.015(2) 0.006(2) 0.001(2)
F20 0.058(4) 0.041(3) 0.065(3) -0.006(2) 0.024(2) -0.002(2)
F21 0.104(5) 0.056(3) 0.051(3) 0.010(2) -0.007(3) 0.030(3)
F22 0.054(4) 0.047(3) 0.050(2) -0.020(2) -0.004(2) -0.003(2)
F23 0.051(4) 0.073(4) 0.083(3) -0.014(3) 0.011(3) -0.002(3)
F24 0.071(4) 0.054(3) 0.041(2) 0.015(2) 0.000(2) 0.005(3)
O1 0.051(4) 0.041(3) 0.027(2) -0.004(2) -0.004(2) -0.011(3)
O2 0.057(5) 0.028(3) 0.040(3) -0.006(2) 0.009(3) -0.010(3)
N1 0.052(5) 0.032(4) 0.043(3) 0.001(3) 0.000(3) 0.007(3)
N2 0.045(5) 0.035(4) 0.028(3) 0.003(2) 0.006(3) -0.006(3)
N3 0.044(5) 0.025(3) 0.032(3) 0.001(3) -0.007(3) 0.001(3)
N4 0.051(6) 0.046(4) 0.032(3) 0.003(3) -0.005(3) 0.008(4)
C1 0.068(8) 0.036(5) 0.064(5) 0.001(4) 0.012(5) 0.007(4)
C2 0.084(9) 0.046(5) 0.045(4) 0.000(4) 0.024(5) 0.007(5)
C3 0.069(8) 0.033(4) 0.048(4) 0.001(4) 0.010(5) -0.001(4)
C4 0.047(6) 0.031(4) 0.038(4) 0.006(3) 0.002(4) 0.000(4)
C5 0.053(6) 0.032(4) 0.034(3) -0.005(3) 0.008(4) 0.004(4)
C6 0.058(7) 0.024(4) 0.034(4) -0.006(3) 0.001(4) -0.009(4)
C7 0.045(6) 0.029(4) 0.027(3) -0.005(3) -0.007(3) 0.008(3)
C8 0.046(6) 0.034(4) 0.023(3) 0.000(3) -0.005(3) 0.002(4)
C9 0.046(6) 0.035(4) 0.015(3) 0.002(3) -0.007(3) 0.000(4)
C10 0.065(7) 0.028(4) 0.037(4) 0.003(3) 0.008(4) 0.006(4)
C11 0.060(7) 0.038(4) 0.029(4) 0.002(3) 0.006(4) -0.004(4)
C12 0.085(8) 0.041(5) 0.025(4) 0.010(3) 0.011(4) 0.008(5)
C13 0.043(6) 0.043(4) 0.029(3) 0.001(3) -0.001(3) 0.004(4)
C14 0.063(8) 0.077(7) 0.048(5) -0.009(4) -0.031(5) 0.003(6)
O3 0.055(4) 0.043(3) 0.027(2) 0.005(2) -0.001(2) -0.004(3)
O4 0.045(4) 0.037(3) 0.032(2) 0.003(2) -0.004(2) -0.004(3)
N5 0.043(5) 0.037(4) 0.027(3) 0.001(3) -0.007(3) 0.005(3)
N6 0.046(5) 0.029(3) 0.028(3) 0.000(2) -0.004(3) 0.006(3)
N7 0.047(5) 0.031(3) 0.030(3) 0.002(3) -0.005(3) 0.002(3)
N8 0.054(6) 0.048(4) 0.027(3) -0.003(3) -0.008(3) -0.011(4)
C15 0.070(7) 0.024(4) 0.039(4) 0.001(3) -0.010(4) 0.005(4)
C16 0.064(7) 0.034(4) 0.031(4) -0.011(3) -0.007(4) 0.001(4)
C17 0.049(6) 0.037(4) 0.033(4) 0.003(3) -0.016(4) 0.001(4)
C18 0.050(6) 0.028(4) 0.028(3) 0.004(3) -0.001(3) -0.005(4)
C19 0.044(6) 0.024(4) 0.034(4) -0.001(3) -0.005(3) 0.002(4)
C20 0.044(6) 0.027(4) 0.021(3) 0.006(3) -0.002(3) 0.005(3)
C21 0.040(6) 0.030(4) 0.027(3) -0.001(3) -0.008(3) 0.005(3)
C22 0.064(7) 0.040(5) 0.031(4) -0.008(3) -0.002(4) 0.010(4)
C23 0.040(5) 0.031(4) 0.024(3) 0.001(3) -0.002(3) 0.006(3)
C24 0.036(6) 0.036(4) 0.033(4) -0.007(3) -0.001(3) 0.003(4)
C25 0.050(7) 0.042(5) 0.035(4) 0.001(3) -0.004(4) 0.004(4)
C26 0.050(7) 0.045(5) 0.038(4) 0.000(4) 0.009(4) 0.004(4)
C27 0.036(6) 0.037(4) 0.039(4) -0.002(3) -0.016(4) -0.005(4)
C28 0.071(8) 0.094(8) 0.024(4) 0.010(4) -0.019(4) -0.017(6)

loop_
_atom_type_symbol
_atom_type_description
_atom_type_scat_dispersion_real
_atom_type_scat_dispersion_imag
_atom_type_scat_source
C C 0.0033 0.0016 'International Tables Vol C Tables 4.2.6.8 and 6.1.1.4'
H H 0.0000 0.0000 'International Tables Vol C Tables 4.2.6.8 and 6.1.1.4'
N N 0.0061 0.0033 'International Tables Vol C Tables 4.2.6.8 and 6.1.1.4'
O O 0.0106 0.0060 'International Tables Vol C Tables 4.2.6.8 and 6.1.1.4'
F F 0.0171 0.0103 'International Tables Vol C Tables 4.2.6.8 and 6.1.1.4'
P P 0.1023 0.0942 'International Tables Vol C Tables 4.2.6.8 and 6.1.1.4'

loop_
_geom_angle_atom_site_label_1
_geom_angle_atom_site_label_2
_geom_angle_atom_site_label_3
_geom_angle
F1 P1 F6 89.4(3)
F1 P1 F5 91.0(3)
F6 P1 F5 177.2(4)
F1 P1 F3 178.1(4)
F6 P1 F3 90.6(3)
F5 P1 F3 88.9(3)
F1 P1 F2 91.0(4)
F6 P1 F2 91.8(4)
F5 P1 F2 91.0(3)
F3 P1 F2 90.9(3)
F1 P1 F4 90.6(4)
F6 P1 F4 89.4(4)
F5 P1 F4 87.8(3)
F3 P1 F4 87.5(3)
F2 P1 F4 178.0(4)
F12 P2 F11 178.0(4)
F12 P2 F7 90.1(4)
F11 P2 F7 91.9(4)
F12 P2 F8 88.0(4)
F11 P2 F8 91.7(4)
F7 P2 F8 90.4(4)
F12 P2 F10 90.4(4)
F11 P2 F10 89.9(4)
F7 P2 F10 90.9(3)
F8 P2 F10 177.9(3)
F12 P2 F9 87.3(4)
F11 P2 F9 90.7(4)
F7 P2 F9 177.4(4)
F8 P2 F9 90.1(4)
F10 P2 F9 88.5(3)
F13 P3 F17 91.3(2)
F13 P3 F18 90.4(2)
F17 P3 F18 177.9(3)
F13 P3 F14 91.1(3)
F17 P3 F14 90.5(3)
F18 P3 F14 90.6(3)
F13 P3 F16 91.1(3)
F17 P3 F16 89.6(3)
F18 P3 F16 89.3(3)
F14 P3 F16 177.8(3)
F13 P3 F15 179.1(3)
F17 P3 F15 89.5(2)
F18 P3 F15 88.8(2)
F14 P3 F15 89.2(3)
F16 P3 F15 88.6(3)
F21 P4 F23 91.2(4)
F21 P4 F19 89.9(3)
F23 P4 F19 89.9(3)
F21 P4 F22 90.5(2)
F23 P4 F22 91.1(3)
F19 P4 F22 178.9(3)
F21 P4 F24 177.9(4)
F23 P4 F24 90.8(3)
F19 P4 F24 89.6(2)
F22 P4 F24 90.0(3)
F21 P4 F20 90.2(3)
F23 P4 F20 178.4(3)
F19 P4 F20 89.4(3)
F22 P4 F20 89.5(3)
F24 P4 F20 87.8(3)
C7 O1 C8 108.2(5)
C10 O2 C6 110.5(6)
C4 N1 C2 110.0(7)
C4 N1 C1 125.9(8)
C2 N1 C1 124.1(8)
C4 N2 C3 109.3(7)
C4 N2 C5 126.1(7)
C3 N2 C5 124.5(6)
C11 N3 C13 109.4(6)
C11 N3 C9 125.4(7)
C13 N3 C9 125.1(7)
C13 N4 C12 111.1(7)
C13 N4 C14 123.1(8)
C12 N4 C14 125.7(7)
C3 C2 N1 106.8(9)
C2 C3 N2 106.9(8)
N1 C4 N2 106.9(7)
C8 C5 N2 111.5(6)
C8 C5 C6 103.2(7)
N2 C5 C6 110.2(6)
O2 C6 C5 109.7(6)
O2 C6 C7 105.5(7)
C5 C6 C7 104.2(6)
O1 C7 C9 112.6(6)
O1 C7 C6 106.8(5)
C9 C7 C6 105.4(6)
O1 C8 C5 105.5(5)
N3 C9 C7 109.7(6)
N3 C9 C10 111.2(5)
C7 C9 C10 102.0(6)
O2 C10 C9 105.0(7)
C12 C11 N3 108.1(8)
C11 C12 N4 105.7(7)
N4 C13 N3 105.6(8)
C21 O3 C22 108.6(6)
C20 O4 C24 110.0(6)
C18 N5 C16 108.0(6)
C18 N5 C15 125.4(7)
C16 N5 C15 126.5(7)
C18 N6 C17 108.5(6)
C18 N6 C19 126.7(6)
C17 N6 C19 124.7(6)
C25 N7 C27 107.9(6)
C25 N7 C23 130.5(6)
C27 N7 C23 121.6(7)
C27 N8 C26 108.9(6)
C27 N8 C28 122.9(8)
C26 N8 C28 128.2(8)
C17 C16 N5 107.5(7)
C16 C17 N6 106.8(7)
N6 C18 N5 109.2(7)
N6 C19 C22 110.8(6)
N6 C19 C20 111.8(6)
C22 C19 C20 103.9(6)
O4 C20 C19 111.9(5)
O4 C20 C21 106.1(5)
C19 C20 C21 103.4(6)
O3 C21 C23 112.7(7)
O3 C21 C20 106.9(5)
C23 C21 C20 104.6(6)
O3 C22 C19 104.6(6)
N7 C23 C24 111.2(6)
N7 C23 C21 110.3(6)
C24 C23 C21 102.9(5)
O4 C24 C23 105.2(6)
C26 C25 N7 108.1(8)
C25 C26 N8 108.4(8)
N8 C27 N7 106.8(8)

loop_
_geom_bond_atom_site_label_1
_geom_bond_atom_site_label_2
_geom_bond_distance
P1 F1 1.572(5)
P1 F6 1.579(6)
P1 F5 1.585(6)
P1 F3 1.587(5)
P1 F2 1.594(8)
P1 F4 1.635(7)
P2 F12 1.567(6)
P2 F11 1.569(6)
P2 F7 1.584(6)
P2 F8 1.586(7)
P2 F10 1.591(6)
P2 F9 1.606(6)
P3 F13 1.580(5)
P3 F17 1.589(5)
P3 F18 1.601(4)
P3 F14 1.601(6)
P3 F16 1.607(5)
P3 F15 1.618(4)
P4 F21 1.574(4)
P4 F23 1.578(6)
P4 F19 1.593(5)
P4 F22 1.595(4)
P4 F24 1.602(4)
P4 F20 1.616(6)
O1 C7 1.436(7)
O1 C8 1.449(9)
O2 C10 1.433(11)
O2 C6 1.434(9)
N1 C4 1.325(11)
N1 C2 1.365(12)
N1 C1 1.486(10)
N2 C4 1.343(10)
N2 C3 1.366(12)
N2 C5 1.497(10)
N3 C11 1.351(10)
N3 C13 1.352(11)
N3 C9 1.490(7)
N4 C13 1.331(9)
N4 C12 1.361(13)
N4 C14 1.514(10)
C2 C3 1.351(13)
C5 C8 1.484(12)
C5 C6 1.518(9)
C6 C7 1.531(12)
C7 C9 1.514(11)
C9 C10 1.519(10)
C11 C12 1.350(10)
O3 C21 1.411(10)
O3 C22 1.447(8)
O4 C20 1.436(8)
O4 C24 1.456(10)
N5 C18 1.337(10)
N5 C16 1.397(10)
N5 C15 1.468(9)
N6 C18 1.322(9)
N6 C17 1.406(11)
N6 C19 1.477(9)
N7 C25 1.363(11)
N7 C27 1.364(9)
N7 C23 1.451(9)
N8 C27 1.338(10)
N8 C26 1.356(12)
N8 C28 1.490(8)
C16 C17 1.342(10)
C19 C22 1.520(13)
C19 C20 1.521(8)
C20 C21 1.582(11)
C21 C23 1.557(9)
C23 C24 1.538(10)
C25 C26 1.319(10)
